data_7716938
loop_
_publ_author_name
'Wessels, Vivien'
'K&#xfc;gle, Sofia'
'H&#xf6;ppe, Henning A'

_publ_section_title
;
 Crystal structure, optical properties and thermal properties of
 M<sub>2</sub>[W<sub>2</sub>O<sub>3</sub>(SO<sub>4</sub>)<sub>6</sub>] (M
 = Y, Eu, Tb, Lu, Bi).
;
_journal_issue 37
_journal_name_full 'Dalton transactions (Cambridge, England : 2003)'
_journal_page_first 15703
_journal_page_last 15712
_journal_paper_doi 10.1039/d4dt02259a
_journal_volume 53
_journal_year 2024
_chemical_formula_sum 'Lu O13.5 S3 W'
_chemical_formula_weight 671.00
_space_group_crystal_system monoclinic
_space_group_IT_number 15
_space_group_name_Hall '-C 2yc'
_space_group_name_H-M_alt 'C 1 2/c 1'
_audit_creation_method SHELXL-2014/7
_audit_update_record
;
2024-08-07 deposited with the CCDC.	2024-08-30 downloaded from the CCDC.
;
_cell_angle_alpha 90
_cell_angle_beta 100.675(5)
_cell_angle_gamma 90
_cell_formula_units_Z 8
_cell_length_a 19.930(2)
_cell_length_b 5.3595(7)
_cell_length_c 18.403(2)
_cell_measurement_reflns_used 77788
_cell_measurement_temperature 300(2)
_cell_measurement_theta_max 37.499
_cell_measurement_theta_min 2.252
_cell_volume 1931.7(4)
_computing_structure_refinement 'SHELXL-2014/7 (Sheldrick, 2014)'
_diffrn_ambient_temperature 300(2)
_diffrn_measured_fraction_theta_full 0.999
_diffrn_measured_fraction_theta_max 1.000
_diffrn_measurement_device_type 'D8 Venture Bruker'
_diffrn_measurement_method 'generic phi and omega scans'
_diffrn_radiation_type MoK\a
_diffrn_radiation_wavelength 0.71073
_diffrn_reflns_av_R_equivalents 0.0762
_diffrn_reflns_av_unetI/netI 0.0561
_diffrn_reflns_Laue_measured_fraction_full 0.999
_diffrn_reflns_Laue_measured_fraction_max 1.000
_diffrn_reflns_limit_h_max 34
_diffrn_reflns_limit_h_min -34
_diffrn_reflns_limit_k_max 9
_diffrn_reflns_limit_k_min -9
_diffrn_reflns_limit_l_max 31
_diffrn_reflns_limit_l_min -31
_diffrn_reflns_number 77788
_diffrn_reflns_point_group_measured_fraction_full 0.999
_diffrn_reflns_point_group_measured_fraction_max 1.000
_diffrn_reflns_theta_full 25.242
_diffrn_reflns_theta_max 37.499
_diffrn_reflns_theta_min 2.252
_exptl_absorpt_coefficient_mu 22.792
_exptl_absorpt_correction_type multi-scan
_exptl_absorpt_process_details
; 
 multi-scan absorption correction using SADABS 
(G. M. Sheldrick, (1996). SADABS. Program for Empirical 
Absorption Correction. University of G\"ottingen, Germany.)
;
_exptl_crystal_colour colourless
_exptl_crystal_density_diffrn 4.614
_exptl_crystal_description block
_exptl_crystal_F_000 2408
_exptl_crystal_size_max 0.11
_exptl_crystal_size_mid 0.03
_exptl_crystal_size_min 0.02
_exptl_transmission_factor_max 0.7536
_exptl_transmission_factor_min 0.4946
_refine_diff_density_max 9.424
_refine_diff_density_min -10.026
_refine_diff_density_rms 0.576
_refine_ls_extinction_coef 0.00039(7)
_refine_ls_extinction_expression Fc^*^=kFc[1+0.001xFc^2^\l^3^/sin(2\q)]^-1/4^
_refine_ls_extinction_method 'SHELXL-2014/7 (Sheldrick 2014'
_refine_ls_goodness_of_fit_ref 1.133
_refine_ls_hydrogen_treatment undef
_refine_ls_matrix_type full
_refine_ls_number_parameters 181
_refine_ls_number_reflns 5076
_refine_ls_number_restraints 0
_refine_ls_restrained_S_all 1.133
_refine_ls_R_factor_all 0.0534
_refine_ls_R_factor_gt 0.0483
_refine_ls_shift/su_max 0.002
_refine_ls_shift/su_mean 0.000
_refine_ls_structure_factor_coef Fsqd
_refine_ls_weighting_details 'w=1/[\s^2^(Fo^2^)+204.7781P] where P=(Fo^2^+2Fc^2^)/3'
_refine_ls_weighting_scheme calc
_refine_ls_wR_factor_gt 0.1296
_refine_ls_wR_factor_ref 0.1317
_reflns_Friedel_coverage 0.000
_reflns_number_gt 4480
_reflns_number_total 5076
_reflns_threshold_expression 'I > 2\s(I)'
_cod_data_source_file d4dt02259a2.cif
_cod_data_source_block mo_SK89_K1_0m_a
_cod_depositor_comments 'Adding full bibliography for 7716934--7716938.cif.'
_cod_original_sg_symbol_H-M 'C 2/c'
_cod_original_formula_sum 'Lu O13.50 S3 W'
_cod_database_code 7716938
_shelx_shelxl_version_number 2014/7
_shelx_space_group_comment
;
The symmetry employed for this shelxl refinement is uniquely defined
by the following loop, which should always be used as a source of
symmetry information in preference to the above space-group names.
They are only intended as comments.
;

loop_
_space_group_symop_operation_xyz
'x, y, z'
'-x, y, -z+1/2'
'x+1/2, y+1/2, z'
'-x+1/2, y+1/2, -z+1/2'
'-x, -y, -z'
'x, -y, z-1/2'
'-x+1/2, -y+1/2, -z'
'x+1/2, -y+1/2, z-1/2'

loop_
_atom_site_label
_atom_site_type_symbol
_atom_site_fract_x
_atom_site_fract_y
_atom_site_fract_z
_atom_site_U_iso_or_equiv
_atom_site_adp_type
_atom_site_occupancy
_atom_site_site_symmetry_order
_atom_site_calc_flag
_atom_site_refinement_flags_posn
_atom_site_refinement_flags_adp
_atom_site_refinement_flags_occupancy
_atom_site_disorder_assembly
_atom_site_disorder_group
Lu1 Lu 1.31623(2) 0.99096(5) 0.39127(2) 0.00730(9) Uani 1 1 d . . . . .
W1B W 1.05944(5) 0.7444(2) 0.33853(6) 0.0109(2) Uani 0.2769(15) 1 d . . P A 1
O1B O 1.0000 0.643(6) 0.2500 0.015(5) Uani 0.2769(15) 2 d S T P A 1
O2B O 1.0717(11) 0.506(5) 0.4487(12) 0.0185(15) Uani 0.2769(15) 1 d . . P A 1
W1A W 0.94102(2) 0.24909(7) 0.16144(2) 0.00612(9) Uani 0.7231(15) 1 d . . P A 2
O1A O 1.0000 0.348(2) 0.2500 0.0103(15) Uani 0.7231(15) 2 d S T P A 2
O2A O 1.0293(4) 0.445(2) 0.3982(5) 0.0185(15) Uani 0.7231(15) 1 d . . P A 2
S1 S 1.08488(9) -0.0134(3) 0.17792(9) 0.0099(3) Uani 1 1 d . . . . .
O11 O 1.0067(3) -0.0149(12) 0.1568(3) 0.0141(10) Uani 1 1 d . . . . .
O12 O 1.1005(3) -0.0012(12) 0.2590(3) 0.0151(10) Uani 1 1 d . . . . .
O13 O 1.1095(4) 0.2029(16) 0.1450(4) 0.0260(15) Uani 1 1 d . . . . .
O14 O 1.1076(4) -0.2457(16) 0.1520(4) 0.0267(15) Uani 1 1 d . . . . .
S2 S 1.20606(8) 0.4908(3) 0.31559(9) 0.0083(2) Uani 1 1 d . . . . .
O21 O 1.1322(3) 0.4855(12) 0.3276(4) 0.0186(11) Uani 1 1 d . . . . .
O22 O 1.2056(4) 0.4896(16) 0.2391(4) 0.0260(11) Uani 1 1 d . . . . .
O23 O 1.2349(4) 0.7128(17) 0.3529(6) 0.034(2) Uani 1 1 d . . . . .
O24 O 1.2383(4) 0.2728(17) 0.3533(4) 0.0260(11) Uani 1 1 d . . . . .
S3 S 1.16477(8) 1.0032(3) 0.48053(9) 0.0076(2) Uani 1 1 d . . . . .
O31 O 1.1204(3) 1.0207(15) 0.4022(3) 0.0208(13) Uani 1 1 d . . . . .
O32 O 1.1465(3) 1.2230(14) 0.5192(4) 0.0235(14) Uani 1 1 d . . . . .
O33 O 1.2347(3) 1.0020(11) 0.4715(3) 0.0139(9) Uani 1 1 d . . . . .
O34 O 1.1443(3) 0.7703(13) 0.5112(4) 0.0206(12) Uani 1 1 d . . . . .

loop_
_atom_site_aniso_label
_atom_site_aniso_U_11
_atom_site_aniso_U_22
_atom_site_aniso_U_33
_atom_site_aniso_U_23
_atom_site_aniso_U_13
_atom_site_aniso_U_12
Lu1 0.00659(12) 0.00858(12) 0.00671(12) -0.00015(7) 0.00117(7) -0.00029(7)
W1B 0.0099(4) 0.0124(4) 0.0107(4) -0.0004(3) 0.0022(3) 0.0008(3)
O1B 0.011(11) 0.014(12) 0.021(13) 0.000 0.003(9) 0.000
O2B 0.011(3) 0.034(4) 0.012(3) -0.009(3) 0.004(2) 0.002(3)
W1A 0.00427(12) 0.00845(14) 0.00536(13) -0.00020(9) 0.00014(8) 0.00046(9)
O1A 0.006(3) 0.013(4) 0.010(4) 0.000 -0.003(3) 0.000
O2A 0.011(3) 0.034(4) 0.012(3) -0.009(3) 0.004(2) 0.002(3)
S1 0.0073(6) 0.0145(7) 0.0085(6) -0.0013(5) 0.0027(5) 0.0002(5)
O11 0.0040(17) 0.024(3) 0.014(2) -0.0028(19) 0.0006(15) 0.0013(17)
O12 0.014(2) 0.023(3) 0.0079(19) -0.0013(18) 0.0017(17) 0.0032(19)
O13 0.021(3) 0.031(4) 0.027(3) 0.013(3) 0.006(2) -0.009(3)
O14 0.018(3) 0.034(4) 0.029(3) -0.017(3) 0.006(2) 0.008(3)
S2 0.0066(5) 0.0105(6) 0.0076(5) 0.0000(4) 0.0009(4) -0.0003(4)
O21 0.009(2) 0.020(3) 0.028(3) 0.004(2) 0.005(2) 0.0011(18)
O22 0.020(2) 0.043(3) 0.0143(18) 0.0092(19) 0.0035(15) 0.008(2)
O23 0.025(3) 0.033(4) 0.046(5) -0.025(4) 0.014(3) -0.016(3)
O24 0.020(2) 0.043(3) 0.0143(18) 0.0092(19) 0.0035(15) 0.008(2)
S3 0.0065(5) 0.0107(6) 0.0054(5) 0.0003(4) 0.0001(4) 0.0001(4)
O31 0.009(2) 0.041(4) 0.010(2) 0.003(2) -0.0030(17) 0.003(2)
O32 0.014(2) 0.025(3) 0.032(3) -0.019(3) 0.007(2) -0.005(2)
O33 0.010(2) 0.019(3) 0.014(2) 0.0020(18) 0.0055(17) 0.0013(17)
O34 0.014(2) 0.020(3) 0.029(3) 0.015(2) 0.008(2) 0.003(2)

loop_
_atom_type_symbol
_atom_type_description
_atom_type_scat_dispersion_real
_atom_type_scat_dispersion_imag
_atom_type_scat_source
Lu Lu -0.4720 5.8584 'International Tables Vol C Tables 4.2.6.8 and 6.1.1.4'
O O 0.0106 0.0060 'International Tables Vol C Tables 4.2.6.8 and 6.1.1.4'
S S 0.1246 0.1234 'International Tables Vol C Tables 4.2.6.8 and 6.1.1.4'
W W -0.8490 6.8722 'International Tables Vol C Tables 4.2.6.8 and 6.1.1.4'

loop_
_geom_angle_atom_site_label_1
_geom_angle_atom_site_label_2
_geom_angle_atom_site_label_3
_geom_angle
_geom_angle_site_symmetry_1
_geom_angle_site_symmetry_3
_geom_angle_publ_flag
O24 Lu1 O23 85.9(4) 1_565 . ?
O24 Lu1 O32 83.3(3) 1_565 7_776 ?
O23 Lu1 O32 143.6(3) . 7_776 ?
O24 Lu1 O34 142.3(2) 1_565 7_766 ?
O23 Lu1 O34 87.9(4) . 7_766 ?
O32 Lu1 O34 80.0(3) 7_776 7_766 ?
O24 Lu1 O14 86.7(3) 1_565 4_765 ?
O23 Lu1 O14 141.8(3) . 4_765 ?
O32 Lu1 O14 72.0(3) 7_776 4_765 ?
O34 Lu1 O14 119.2(3) 7_766 4_765 ?
O24 Lu1 O13 145.2(3) 1_565 4_755 ?
O23 Lu1 O13 85.9(3) . 4_755 ?
O32 Lu1 O13 121.1(3) 7_776 4_755 ?
O34 Lu1 O13 71.0(3) 7_766 4_755 ?
O14 Lu1 O13 79.2(3) 4_765 4_755 ?
O24 Lu1 O22 72.0(3) 1_565 4_755 ?
O23 Lu1 O22 71.8(3) . 4_755 ?
O32 Lu1 O22 135.5(3) 7_776 4_755 ?
O34 Lu1 O22 139.9(3) 7_766 4_755 ?
O14 Lu1 O22 70.2(3) 4_765 4_755 ?
O13 Lu1 O22 73.3(3) 4_755 4_755 ?
O24 Lu1 O33 69.9(2) 1_565 . ?
O23 Lu1 O33 70.9(3) . . ?
O32 Lu1 O33 72.8(2) 7_776 . ?
O34 Lu1 O33 72.9(2) 7_766 . ?
O14 Lu1 O33 139.5(3) 4_765 . ?
O13 Lu1 O33 137.5(3) 4_755 . ?
O22 Lu1 O33 127.6(2) 4_755 . ?
O11 W1B O1B 84.4(7) 2_765 . ?
O11 W1B O21 176.9(3) 2_765 . ?
O1B W1B O21 93.6(7) . . ?
O11 W1B O31 80.2(3) 2_765 . ?
O1B W1B O31 150.5(9) . . ?
O21 W1B O31 100.6(3) . . ?
O11 W1B O12 87.5(2) 2_765 1_565 ?
O1B W1B O12 82.0(6) . 1_565 ?
O21 W1B O12 89.8(2) . 1_565 ?
O31 W1B O12 72.4(2) . 1_565 ?
O11 W1B O2B 107.3(6) 2_765 . ?
O1B W1B O2B 121.7(10) . . ?
O21 W1B O2B 75.8(6) . . ?
O31 W1B O2B 87.0(6) . . ?
O12 W1B O2B 152.4(6) 1_565 . ?
W1B O1B W1B 146.9(18) 2_755 . ?
O2A W1A O1A 98.4(4) 2_755 . ?
O2A W1A O11 96.0(4) 2_755 . ?
O1A W1A O11 85.8(3) . . ?
O2A W1A O31 104.7(4) 2_755 2_745 ?
O1A W1A O31 155.0(4) . 2_745 ?
O11 W1A O31 82.6(3) . 2_745 ?
O2A W1A O21 91.2(4) 2_755 2_755 ?
O1A W1A O21 94.8(3) . 2_755 ?
O11 W1A O21 172.6(3) . 2_755 ?
O31 W1A O21 94.0(3) 2_745 2_755 ?
O2A W1A O12 178.2(4) 2_755 2_755 ?
O1A W1A O12 81.5(3) . 2_755 ?
O11 W1A O12 85.8(2) . 2_755 ?
O31 W1A O12 75.7(3) 2_745 2_755 ?
O21 W1A O12 87.0(3) 2_755 2_755 ?
W1A O1A W1A 147.5(6) 2_755 . ?
O13 S1 O14 114.0(5) . . ?
O13 S1 O12 111.7(4) . . ?
O14 S1 O12 110.9(4) . . ?
O13 S1 O11 107.9(4) . . ?
O14 S1 O11 106.2(4) . . ?
O12 S1 O11 105.8(3) . . ?
S1 O11 W1B 133.5(4) . 2_745 ?
S1 O11 W1A 130.3(4) . . ?
S1 O12 W1A 130.7(4) . 2_755 ?
S1 O12 W1B 126.7(4) . 1_545 ?
S1 O13 Lu1 160.8(5) . 4_745 ?
S1 O14 Lu1 155.2(5) . 4_735 ?
O22 S2 O23 114.2(6) . . ?
O22 S2 O24 113.4(5) . . ?
O23 S2 O24 109.7(6) . . ?
O22 S2 O21 108.4(4) . . ?
O23 S2 O21 104.8(4) . . ?
O24 S2 O21 105.6(4) . . ?
S2 O21 W1A 141.0(4) . 2_755 ?
S2 O21 W1B 136.2(4) . . ?
S2 O22 Lu1 170.0(5) . 4_745 ?
S2 O23 Lu1 155.6(5) . . ?
S2 O24 Lu1 159.5(5) . 1_545 ?
O33 S3 O32 113.4(4) . . ?
O33 S3 O34 112.8(4) . . ?
O32 S3 O34 113.0(5) . . ?
O33 S3 O31 107.0(4) . . ?
O32 S3 O31 104.7(4) . . ?
O34 S3 O31 105.1(4) . . ?
S3 O31 W1A 141.3(5) . 2_765 ?
S3 O31 W1B 129.8(5) . . ?
S3 O32 Lu1 145.2(4) . 7_776 ?
S3 O33 Lu1 149.1(4) . . ?
S3 O34 Lu1 138.1(4) . 7_766 ?

loop_
_geom_bond_atom_site_label_1
_geom_bond_atom_site_label_2
_geom_bond_distance
_geom_bond_site_symmetry_2
_geom_bond_publ_flag
Lu1 O24 2.187(8) 1_565 ?
Lu1 O23 2.219(7) . ?
Lu1 O32 2.273(6) 7_776 ?
Lu1 O34 2.298(6) 7_766 ?
Lu1 O14 2.319(7) 4_765 ?
Lu1 O13 2.321(7) 4_755 ?
Lu1 O22 2.358(7) 4_755 ?
Lu1 O33 2.390(6) . ?
W1B O11 1.857(6) 2_765 ?
W1B O1B 1.907(9) . ?
W1B O21 2.043(6) . ?
W1B O31 2.125(7) . ?
W1B O12 2.261(6) 1_565 ?
W1B O2B 2.37(3) . ?
O1B W1B 1.907(9) 2_755 ?
W1A O2A 1.703(8) 2_755 ?
W1A O1A 1.900(3) . ?
W1A O11 1.940(6) . ?
W1A O31 1.959(7) 2_745 ?
W1A O21 1.971(6) 2_755 ?
W1A O12 2.253(6) 2_755 ?
O1A W1A 1.900(3) 2_755 ?
O2A W1A 1.703(8) 2_755 ?
S1 O13 1.436(7) . ?
S1 O14 1.436(7) . ?
S1 O12 1.468(6) . ?
S1 O11 1.534(6) . ?
O11 W1B 1.857(6) 2_745 ?
O12 W1A 2.253(6) 2_755 ?
O12 W1B 2.261(6) 1_545 ?
O13 Lu1 2.321(7) 4_745 ?
O14 Lu1 2.319(7) 4_735 ?
S2 O22 1.405(7) . ?
S2 O23 1.439(8) . ?
S2 O24 1.447(8) . ?
S2 O21 1.529(6) . ?
O21 W1A 1.971(6) 2_755 ?
O22 Lu1 2.358(7) 4_745 ?
O24 Lu1 2.187(8) 1_545 ?
S3 O33 1.434(6) . ?
S3 O32 1.457(7) . ?
S3 O34 1.459(7) . ?
S3 O31 1.548(6) . ?
O31 W1A 1.959(7) 2_765 ?
O32 Lu1 2.273(6) 7_776 ?
O34 Lu1 2.298(6) 7_766 ?
